data_7112495
loop_
_publ_author_name
'Mickael Henrion'
'Michael J. Chetcuti'
'Vincent Ritleng'

_publ_section_title
;
 From acetone metalation to the catalytic alpha-arylation of acyclic
 ketones with NHC-nickel(II) complexes
;
_journal_name_full Chem.Commun.
_journal_page_first 4624
_journal_paper_doi 10.1039/C4CC00959b
_journal_volume 50
_journal_year 2014
_chemical_formula_moiety '2(C34 H44 N3 Ni), 2(F6 P), C2 H3 N'
_chemical_formula_sum 'C70 H91 F12 N7 Ni2 P2'
_chemical_formula_weight 1437.86
_chemical_name_systematic
;
 ?
;
_space_group_IT_number 14
_symmetry_cell_setting monoclinic
_symmetry_space_group_name_Hall '-P 2ybc'
_symmetry_space_group_name_H-M 'P 1 21/c 1'
_atom_sites_solution_hydrogens geom
_atom_sites_solution_primary direct
_atom_sites_solution_secondary difmap
_audit_creation_method SHELXL-97
_cell_angle_alpha 90.00
_cell_angle_beta 97.1980(10)
_cell_angle_gamma 90.00
_cell_formula_units_Z 4
_cell_length_a 36.2607(19)
_cell_length_b 16.6530(9)
_cell_length_c 12.6625(7)
_cell_measurement_reflns_used 9789
_cell_measurement_temperature 173(2)
_cell_measurement_theta_max 27.94
_cell_measurement_theta_min 2.22
_cell_volume 7586.0(7)
_computing_cell_refinement 'Bruker SAINT'
_computing_data_collection 'Bruker APEX2'
_computing_data_reduction 'Bruker SAINT'
_computing_molecular_graphics 'Bruker SHELXTL'
_computing_publication_material 'Bruker SHELXTL'
_computing_structure_refinement 'SHELXL-97 (Sheldrick, 2008)'
_computing_structure_solution 'SHELXS-97 (Sheldrick, 2008)'
_diffrn_ambient_temperature 173(2)
_diffrn_measured_fraction_theta_full 0.999
_diffrn_measured_fraction_theta_max 0.999
_diffrn_measurement_device_type 'Bruker APEX-II CCD'
_diffrn_measurement_method '\f and \w scans'
_diffrn_radiation_monochromator graphite
_diffrn_radiation_source 'fine-focus sealed tube'
_diffrn_radiation_type MoK\a
_diffrn_radiation_wavelength 0.71073
_diffrn_reflns_av_R_equivalents 0.0265
_diffrn_reflns_av_sigmaI/netI 0.0257
_diffrn_reflns_limit_h_max 47
_diffrn_reflns_limit_h_min -47
_diffrn_reflns_limit_k_max 22
_diffrn_reflns_limit_k_min -21
_diffrn_reflns_limit_l_max 16
_diffrn_reflns_limit_l_min -16
_diffrn_reflns_number 96242
_diffrn_reflns_theta_full 28.04
_diffrn_reflns_theta_max 28.04
_diffrn_reflns_theta_min 1.67
_exptl_absorpt_coefficient_mu 0.610
_exptl_absorpt_correction_T_max 0.8876
_exptl_absorpt_correction_T_min 0.7707
_exptl_absorpt_correction_type multi-scan
_exptl_absorpt_process_details sadabs
_exptl_crystal_colour green
_exptl_crystal_density_diffrn 1.259
_exptl_crystal_density_method 'not measured'
_exptl_crystal_description prism
_exptl_crystal_F_000 3016
_exptl_crystal_size_max 0.45
_exptl_crystal_size_mid 0.25
_exptl_crystal_size_min 0.20
_platon_squeeze_details
;
 The residual electron density was assigned to a molecule of the
 acetonitrile solvent [60/4 = 15 e per asymmetric unit; one molecule of
 CH3CN would give 22e].
;
_refine_diff_density_max 0.436
_refine_diff_density_min -0.579
_refine_diff_density_rms 0.052
_refine_ls_extinction_method none
_refine_ls_goodness_of_fit_ref 1.058
_refine_ls_hydrogen_treatment constr
_refine_ls_matrix_type full
_refine_ls_number_parameters 857
_refine_ls_number_reflns 18359
_refine_ls_number_restraints 0
_refine_ls_restrained_S_all 1.058
_refine_ls_R_factor_all 0.0672
_refine_ls_R_factor_gt 0.0485
_refine_ls_shift/su_max 0.001
_refine_ls_shift/su_mean 0.000
_refine_ls_structure_factor_coef Fsqd
_refine_ls_weighting_details 'calc w=1/[\s^2^(Fo^2^)+(0.0382P)^2^+6.2825P] where P=(Fo^2^+2Fc^2^)/3'
_refine_ls_weighting_scheme calc
_refine_ls_wR_factor_gt 0.1036
_refine_ls_wR_factor_ref 0.1099
_reflns_number_gt 14136
_reflns_number_total 18359
_reflns_threshold_expression I>2\s(I)
_cod_data_source_file c4cc00959b2.cif
_cod_data_source_block mcmh130314
_cod_original_sg_symbol_H-M 'P 21/c'
_cod_database_code 7112495

loop_
_symmetry_equiv_pos_as_xyz
'x, y, z'
'-x, y+1/2, -z+1/2'
'-x, -y, -z'
'x, -y-1/2, z-1/2'

loop_
_atom_site_label
_atom_site_type_symbol
_atom_site_fract_x
_atom_site_fract_y
_atom_site_fract_z
_atom_site_U_iso_or_equiv
_atom_site_adp_type
_atom_site_occupancy
_atom_site_symmetry_multiplicity
_atom_site_calc_flag
_atom_site_refinement_flags
C1 C 0.12692(5) 0.49438(12) 0.20516(15) 0.0244(4) Uani 1 1 d .
C2 C 0.10494(7) 0.52815(16) 0.35857(18) 0.0442(6) Uani 1 1 d .
H2 H 0.0880 0.5421 0.4071 0.053 Uiso 1 1 calc R
C3 C 0.14170(6) 0.51944(15) 0.38147(17) 0.0368(5) Uani 1 1 d .
H3 H 0.1560 0.5266 0.4490 0.044 Uiso 1 1 calc R
C4 C 0.05791(6) 0.50725(17) 0.20047(18) 0.0420(6) Uani 1 1 d .
C5 C 0.04094(7) 0.43163(19) 0.2003(2) 0.0523(7) Uani 1 1 d .
C6 C 0.00316(8) 0.4285(2) 0.1597(2) 0.0672(9) Uani 1 1 d .
H6 H -0.0095 0.3784 0.1572 0.081 Uiso 1 1 calc R
C7 C -0.01580(8) 0.4959(2) 0.1237(3) 0.0738(10) Uani 1 1 d .
H7 H -0.0415 0.4922 0.0976 0.089 Uiso 1 1 calc R
C8 C 0.00174(7) 0.5688(2) 0.1247(3) 0.0664(9) Uani 1 1 d .
H8 H -0.0119 0.6149 0.0985 0.080 Uiso 1 1 calc R
C9 C 0.03957(6) 0.57660(18) 0.1637(2) 0.0492(7) Uani 1 1 d .
C10 C 0.06112(9) 0.3571(2) 0.2456(3) 0.0678(9) Uani 1 1 d .
H10 H 0.0884 0.3684 0.2505 0.081 Uiso 1 1 calc R
C11 C 0.05344(10) 0.2829(2) 0.1754(3) 0.0865(12) Uani 1 1 d .
H11A H 0.0271 0.2684 0.1717 0.130 Uiso 1 1 calc R
H11B H 0.0688 0.2382 0.2058 0.130 Uiso 1 1 calc R
H11C H 0.0595 0.2946 0.1037 0.130 Uiso 1 1 calc R
C12 C 0.05233(14) 0.3403(3) 0.3586(3) 0.1131(16) Uani 1 1 d .
H12A H 0.0260 0.3258 0.3563 0.170 Uiso 1 1 calc R
H12B H 0.0575 0.3885 0.4025 0.170 Uiso 1 1 calc R
H12C H 0.0678 0.2959 0.3894 0.170 Uiso 1 1 calc R
C13 C 0.05809(7) 0.65901(18) 0.1678(2) 0.0562(8) Uani 1 1 d .
H13 H 0.0856 0.6504 0.1768 0.067 Uiso 1 1 calc R
C14 C 0.04864(9) 0.7065(2) 0.2645(3) 0.0939(14) Uani 1 1 d .
H14A H 0.0617 0.7582 0.2678 0.141 Uiso 1 1 calc R
H14B H 0.0565 0.6759 0.3296 0.141 Uiso 1 1 calc R
H14C H 0.0218 0.7158 0.2579 0.141 Uiso 1 1 calc R
C15 C 0.04804(8) 0.7070(2) 0.0666(3) 0.0772(11) Uani 1 1 d .
H15A H 0.0540 0.6756 0.0055 0.116 Uiso 1 1 calc R
H15B H 0.0622 0.7572 0.0710 0.116 Uiso 1 1 calc R
H15C H 0.0214 0.7191 0.0579 0.116 Uiso 1 1 calc R
C16 C 0.19323(5) 0.47648(12) 0.28181(15) 0.0266(4) Uani 1 1 d .
C17 C 0.21751(6) 0.53476(13) 0.25285(17) 0.0329(5) Uani 1 1 d .
C18 C 0.25463(6) 0.51264(16) 0.2536(2) 0.0443(6) Uani 1 1 d .
H18 H 0.2720 0.5511 0.2347 0.053 Uiso 1 1 calc R
C19 C 0.26647(7) 0.43607(17) 0.2812(2) 0.0527(7) Uani 1 1 d .
H19 H 0.2919 0.4222 0.2811 0.063 Uiso 1 1 calc R
C20 C 0.24175(7) 0.37933(16) 0.3088(2) 0.0479(6) Uani 1 1 d .
H20 H 0.2503 0.3267 0.3274 0.057 Uiso 1 1 calc R
C21 C 0.20437(6) 0.39804(14) 0.30990(17) 0.0354(5) Uani 1 1 d .
C22 C 0.20494(6) 0.62034(14) 0.2278(2) 0.0400(5) Uani 1 1 d .
H22 H 0.1772 0.6200 0.2118 0.048 Uiso 1 1 calc R
C23 C 0.22051(8) 0.65412(18) 0.1310(2) 0.0580(7) Uani 1 1 d .
H23A H 0.2107 0.7084 0.1162 0.087 Uiso 1 1 calc R
H23B H 0.2132 0.6195 0.0694 0.087 Uiso 1 1 calc R
H23C H 0.2477 0.6563 0.1452 0.087 Uiso 1 1 calc R
C24 C 0.21524(8) 0.67352(16) 0.3255(2) 0.0565(7) Uani 1 1 d .
H24A H 0.2423 0.6743 0.3436 0.085 Uiso 1 1 calc R
H24B H 0.2038 0.6521 0.3857 0.085 Uiso 1 1 calc R
H24C H 0.2062 0.7282 0.3098 0.085 Uiso 1 1 calc R
C25 C 0.17750(7) 0.33546(14) 0.3427(2) 0.0435(6) Uani 1 1 d .
H25 H 0.1517 0.3540 0.3174 0.052 Uiso 1 1 calc R
C26 C 0.18274(9) 0.25266(15) 0.2938(2) 0.0580(7) Uani 1 1 d .
H26A H 0.1834 0.2584 0.2170 0.087 Uiso 1 1 calc R
H26B H 0.1620 0.2176 0.3063 0.087 Uiso 1 1 calc R
H26C H 0.2061 0.2290 0.3268 0.087 Uiso 1 1 calc R
C27 C 0.18122(10) 0.32826(18) 0.4643(2) 0.0654(8) Uani 1 1 d .
H27A H 0.2060 0.3081 0.4909 0.098 Uiso 1 1 calc R
H27B H 0.1624 0.2910 0.4843 0.098 Uiso 1 1 calc R
H27C H 0.1776 0.3811 0.4953 0.098 Uiso 1 1 calc R
C28 C 0.16311(7) 0.43272(15) -0.05999(18) 0.0415(6) Uani 1 1 d .
H28 H 0.1814 0.4609 -0.0929 0.050 Uiso 1 1 calc R
C29 C 0.12390(7) 0.43062(14) -0.09667(18) 0.0427(6) Uani 1 1 d .
H29 H 0.1119 0.4585 -0.1569 0.051 Uiso 1 1 calc R
C30 C 0.10659(7) 0.38137(14) -0.02992(19) 0.0419(5) Uani 1 1 d .
H30 H 0.0812 0.3654 -0.0389 0.050 Uiso 1 1 calc R
C31 C 0.13428(7) 0.35941(13) 0.05490(18) 0.0368(5) Uani 1 1 d .
H31 H 0.1300 0.3310 0.1173 0.044 Uiso 1 1 calc R
C32 C 0.16957(7) 0.38717(14) 0.03062(19) 0.0385(5) Uani 1 1 d .
H32 H 0.1931 0.3761 0.0699 0.046 Uiso 1 1 calc R
C33 C 0.13166(7) 0.65210(14) -0.01099(17) 0.0389(5) Uani 1 1 d .
C34 C 0.13528(9) 0.73274(14) -0.0526(2) 0.0521(7) Uani 1 1 d .
H34A H 0.1581 0.7574 -0.0175 0.078 Uiso 1 1 calc R
H34B H 0.1138 0.7651 -0.0387 0.078 Uiso 1 1 calc R
H34C H 0.1363 0.7300 -0.1294 0.078 Uiso 1 1 calc R
C35 C 0.37908(5) 0.49342(11) 0.70686(15) 0.0245(4) Uani 1 1 d .
C36 C 0.38928(7) 0.53149(14) 0.54148(17) 0.0377(5) Uani 1 1 d .
H36 H 0.4020 0.5473 0.4836 0.045 Uiso 1 1 calc R
C37 C 0.35256(6) 0.52290(14) 0.53997(16) 0.0358(5) Uani 1 1 d .
H37 H 0.3341 0.5315 0.4808 0.043 Uiso 1 1 calc R
C38 C 0.44485(6) 0.50345(15) 0.67306(18) 0.0375(5) Uani 1 1 d .
C39 C 0.46481(6) 0.56557(17) 0.7266(2) 0.0456(6) Uani 1 1 d .
C40 C 0.50291(7) 0.5529(2) 0.7542(3) 0.0628(8) Uani 1 1 d .
H40 H 0.5176 0.5936 0.7914 0.075 Uiso 1 1 calc R
C41 C 0.51947(8) 0.4823(2) 0.7283(3) 0.0723(10) Uani 1 1 d .
H41 H 0.5454 0.4746 0.7485 0.087 Uiso 1 1 calc R
C42 C 0.49888(8) 0.4228(2) 0.6734(3) 0.0655(9) Uani 1 1 d .
H42 H 0.5109 0.3751 0.6551 0.079 Uiso 1 1 calc R
C43 C 0.46078(7) 0.43115(17) 0.6442(2) 0.0487(6) Uani 1 1 d .
C44 C 0.44729(7) 0.64530(17) 0.7502(2) 0.0507(7) Uani 1 1 d .
H44 H 0.4197 0.6384 0.7366 0.061 Uiso 1 1 calc R
C45 C 0.45685(9) 0.6712(2) 0.8665(3) 0.0729(10) Uani 1 1 d .
H45A H 0.4477 0.6308 0.9131 0.109 Uiso 1 1 calc R
H45B H 0.4451 0.7230 0.8774 0.109 Uiso 1 1 calc R
H45C H 0.4839 0.6762 0.8833 0.109 Uiso 1 1 calc R
C46 C 0.45799(9) 0.7101(2) 0.6742(3) 0.0702(9) Uani 1 1 d .
H46A H 0.4850 0.7178 0.6849 0.105 Uiso 1 1 calc R
H46B H 0.4457 0.7607 0.6884 0.105 Uiso 1 1 calc R
H46C H 0.4502 0.6935 0.6006 0.105 Uiso 1 1 calc R
C47 C 0.43828(8) 0.36604(18) 0.5816(2) 0.0575(7) Uani 1 1 d .
H47 H 0.4114 0.3781 0.5845 0.069 Uiso 1 1 calc R
C48 C 0.44587(10) 0.2816(2) 0.6283(3) 0.0828(11) Uani 1 1 d .
H48A H 0.4715 0.2660 0.6210 0.124 Uiso 1 1 calc R
H48B H 0.4286 0.2432 0.5898 0.124 Uiso 1 1 calc R
H48C H 0.4423 0.2818 0.7037 0.124 Uiso 1 1 calc R
C49 C 0.44464(14) 0.3677(3) 0.4648(3) 0.1064(15) Uani 1 1 d .
H49A H 0.4395 0.4217 0.4359 0.160 Uiso 1 1 calc R
H49B H 0.4280 0.3290 0.4246 0.160 Uiso 1 1 calc R
H49C H 0.4705 0.3535 0.4588 0.160 Uiso 1 1 calc R
C50 C 0.31026(6) 0.47597(13) 0.66681(17) 0.0318(4) Uani 1 1 d .
C51 C 0.30130(7) 0.39384(14) 0.66514(18) 0.0387(5) Uani 1 1 d .
C52 C 0.26534(8) 0.37332(18) 0.6816(2) 0.0547(7) Uani 1 1 d .
H52 H 0.2583 0.3184 0.6813 0.066 Uiso 1 1 calc R
C53 C 0.23984(7) 0.4313(2) 0.6981(2) 0.0601(8) Uani 1 1 d .
H53 H 0.2154 0.4159 0.7091 0.072 Uiso 1 1 calc R
C54 C 0.24913(7) 0.51138(18) 0.6992(2) 0.0526(7) Uani 1 1 d .
H54 H 0.2310 0.5506 0.7102 0.063 Uiso 1 1 calc R
C55 C 0.28496(6) 0.53562(15) 0.68413(19) 0.0395(5) Uani 1 1 d .
C56 C 0.32881(7) 0.33061(15) 0.6388(2) 0.0469(6) Uani 1 1 d .
H56 H 0.3543 0.3511 0.6647 0.056 Uiso 1 1 calc R
C57 C 0.32442(10) 0.24969(17) 0.6931(3) 0.0670(9) Uani 1 1 d .
H57A H 0.3247 0.2579 0.7698 0.101 Uiso 1 1 calc R
H57B H 0.3450 0.2143 0.6805 0.101 Uiso 1 1 calc R
H57C H 0.3008 0.2251 0.6637 0.101 Uiso 1 1 calc R
C58 C 0.32673(10) 0.31953(17) 0.5179(2) 0.0627(8) Uani 1 1 d .
H58A H 0.3026 0.2964 0.4903 0.094 Uiso 1 1 calc R
H58B H 0.3466 0.2834 0.5020 0.094 Uiso 1 1 calc R
H58C H 0.3296 0.3717 0.4842 0.094 Uiso 1 1 calc R
C59 C 0.29500(7) 0.62432(15) 0.6828(2) 0.0481(6) Uani 1 1 d .
H59 H 0.3227 0.6288 0.6893 0.058 Uiso 1 1 calc R
C60 C 0.27885(9) 0.6631(2) 0.5773(3) 0.0711(9) Uani 1 1 d .
H60A H 0.2890 0.6362 0.5183 0.107 Uiso 1 1 calc R
H60B H 0.2855 0.7201 0.5779 0.107 Uiso 1 1 calc R
H60C H 0.2517 0.6577 0.5681 0.107 Uiso 1 1 calc R
C61 C 0.28174(8) 0.66989(18) 0.7755(3) 0.0643(8) Uani 1 1 d .
H61A H 0.2545 0.6701 0.7675 0.096 Uiso 1 1 calc R
H61B H 0.2909 0.7253 0.7759 0.096 Uiso 1 1 calc R
H61C H 0.2913 0.6436 0.8426 0.096 Uiso 1 1 calc R
C62 C 0.37286(9) 0.37194(16) 0.9336(2) 0.0533(7) Uani 1 1 d .
H62 H 0.3494 0.3459 0.9282 0.064 Uiso 1 1 calc R
C63 C 0.38662(10) 0.42742(17) 1.0092(2) 0.0562(8) Uani 1 1 d .
H63 H 0.3732 0.4494 1.0622 0.067 Uiso 1 1 calc R
C64 C 0.42404(9) 0.44672(17) 0.9956(2) 0.0583(8) Uani 1 1 d .
H64 H 0.4399 0.4823 1.0388 0.070 Uiso 1 1 calc R
C65 C 0.43315(8) 0.40505(18) 0.9096(2) 0.0576(8) Uani 1 1 d .
H65 H 0.4566 0.4049 0.8836 0.069 Uiso 1 1 calc R
C66 C 0.40055(9) 0.36150(15) 0.8658(2) 0.0522(7) Uani 1 1 d .
H66 H 0.3981 0.3309 0.8019 0.063 Uiso 1 1 calc R
C67 C 0.36749(7) 0.64576(14) 0.92182(17) 0.0372(5) Uani 1 1 d .
C68 C 0.36213(9) 0.72590(15) 0.9630(2) 0.0526(7) Uani 1 1 d .
H68A H 0.3471 0.7226 1.0219 0.079 Uiso 1 1 calc R
H68B H 0.3493 0.7595 0.9062 0.079 Uiso 1 1 calc R
H68C H 0.3863 0.7496 0.9885 0.079 Uiso 1 1 calc R
C69 C 0.26912(8) 0.4012(2) 0.9770(3) 0.0644(8) Uani 1 1 d .
C70 C 0.28020(13) 0.4842(3) 0.9759(3) 0.0927(13) Uani 1 1 d .
H70A H 0.2940 0.4937 0.9153 0.139 Uiso 1 1 calc R
H70B H 0.2961 0.4968 1.0423 0.139 Uiso 1 1 calc R
H70C H 0.2581 0.5184 0.9695 0.139 Uiso 1 1 calc R
N1 N 0.09610(5) 0.51307(12) 0.25078(14) 0.0331(4) Uani 1 1 d .
N2 N 0.15489(4) 0.49785(10) 0.28739(13) 0.0253(3) Uani 1 1 d .
N3 N 0.12943(5) 0.58861(11) 0.02166(14) 0.0357(4) Uani 1 1 d .
N4 N 0.40524(5) 0.51290(11) 0.64334(13) 0.0304(4) Uani 1 1 d .
N5 N 0.34652(5) 0.49907(10) 0.64113(13) 0.0273(4) Uani 1 1 d .
N6 N 0.37227(5) 0.58296(11) 0.89027(14) 0.0346(4) Uani 1 1 d .
N7 N 0.26031(9) 0.3361(2) 0.9771(3) 0.0957(11) Uani 1 1 d .
F1 F 0.39635(4) 0.60673(9) 0.14937(11) 0.0516(4) Uani 1 1 d .
F2 F 0.33811(4) 0.61539(10) 0.31897(11) 0.0537(4) Uani 1 1 d .
F3 F 0.36994(7) 0.51639(10) 0.24906(15) 0.0871(7) Uani 1 1 d .
F4 F 0.40063(4) 0.62238(11) 0.32802(11) 0.0573(4) Uani 1 1 d .
F5 F 0.33404(5) 0.60085(12) 0.13974(12) 0.0653(5) Uani 1 1 d .
F6 F 0.36499(4) 0.70591(8) 0.22022(11) 0.0477(3) Uani 1 1 d .
F7 F 0.14616(6) 0.51632(9) 0.67526(13) 0.0667(5) Uani 1 1 d .
F8 F 0.17333(4) 0.62282(10) 0.60680(11) 0.0549(4) Uani 1 1 d .
F9 F 0.11085(4) 0.61008(9) 0.58034(10) 0.0483(4) Uani 1 1 d .
F10 F 0.17232(4) 0.61309(10) 0.78502(11) 0.0587(4) Uani 1 1 d .
F11 F 0.13722(4) 0.70667(8) 0.68997(10) 0.0452(3) Uani 1 1 d .
F12 F 0.10969(4) 0.60025(9) 0.75826(11) 0.0504(4) Uani 1 1 d .
P1 P 0.367193(18) 0.61064(4) 0.23390(4) 0.03651(14) Uani 1 1 d .
P2 P 0.141579(19) 0.61102(4) 0.68271(5) 0.03825(14) Uani 1 1 d .
Ni1 Ni 0.131246(7) 0.480407(16) 0.059216(19) 0.02509(7) Uani 1 1 d .
Ni2 Ni 0.385897(7) 0.479131(16) 0.85620(2) 0.02849(7) Uani 1 1 d .

loop_
_atom_site_aniso_label
_atom_site_aniso_U_11
_atom_site_aniso_U_22
_atom_site_aniso_U_33
_atom_site_aniso_U_23
_atom_site_aniso_U_13
_atom_site_aniso_U_12
C1 0.0220(9) 0.0270(10) 0.0246(9) -0.0017(8) 0.0043(7) -0.0053(7)
C2 0.0375(12) 0.0679(18) 0.0298(11) -0.0148(11) 0.0144(9) -0.0085(12)
C3 0.0403(12) 0.0487(14) 0.0220(10) -0.0065(10) 0.0066(8) -0.0086(11)
C4 0.0207(10) 0.0692(17) 0.0376(12) -0.0175(12) 0.0093(8) -0.0069(10)
C5 0.0327(13) 0.079(2) 0.0474(15) -0.0110(14) 0.0149(11) -0.0187(13)
C6 0.0348(15) 0.100(3) 0.068(2) -0.0195(19) 0.0114(13) -0.0283(16)
C7 0.0217(12) 0.115(3) 0.084(2) -0.029(2) 0.0034(13) -0.0139(16)
C8 0.0236(12) 0.093(2) 0.081(2) -0.0271(19) -0.0001(12) 0.0024(14)
C9 0.0218(11) 0.0682(18) 0.0577(16) -0.0257(14) 0.0059(10) 0.0015(11)
C10 0.0497(17) 0.077(2) 0.078(2) 0.0077(18) 0.0136(15) -0.0285(16)
C11 0.066(2) 0.075(2) 0.123(3) 0.001(2) 0.029(2) -0.0298(19)
C12 0.129(4) 0.132(4) 0.080(3) 0.027(3) 0.023(3) -0.045(3)
C13 0.0267(12) 0.0632(18) 0.077(2) -0.0295(16) -0.0002(12) 0.0077(12)
C14 0.0507(19) 0.102(3) 0.130(3) -0.071(3) 0.013(2) 0.0083(19)
C15 0.0461(17) 0.058(2) 0.120(3) -0.008(2) -0.0194(18) 0.0118(15)
C16 0.0224(9) 0.0301(10) 0.0259(10) 0.0017(8) -0.0026(7) -0.0017(8)
C17 0.0249(10) 0.0374(12) 0.0353(11) 0.0058(9) -0.0010(8) -0.0035(9)
C18 0.0251(11) 0.0500(15) 0.0569(15) 0.0084(12) 0.0019(10) -0.0054(10)
C19 0.0278(12) 0.0571(17) 0.0715(18) 0.0069(14) -0.0004(11) 0.0084(11)
C20 0.0417(14) 0.0394(14) 0.0590(16) 0.0068(12) -0.0077(11) 0.0096(11)
C21 0.0360(12) 0.0343(12) 0.0332(11) 0.0050(9) -0.0054(9) -0.0023(9)
C22 0.0281(11) 0.0341(12) 0.0560(15) 0.0153(11) -0.0013(10) -0.0064(9)
C23 0.0496(16) 0.0557(17) 0.0683(19) 0.0263(15) 0.0061(13) -0.0114(13)
C24 0.0569(17) 0.0405(15) 0.0710(19) 0.0006(13) 0.0038(14) -0.0074(13)
C25 0.0492(14) 0.0314(12) 0.0474(14) 0.0128(11) -0.0042(11) -0.0066(10)
C26 0.074(2) 0.0316(13) 0.0638(18) 0.0114(13) -0.0095(15) -0.0065(13)
C27 0.091(2) 0.0517(17) 0.0529(17) 0.0190(14) 0.0055(16) -0.0167(16)
C28 0.0521(14) 0.0398(13) 0.0366(12) -0.0099(10) 0.0208(11) 0.0021(11)
C29 0.0652(16) 0.0352(13) 0.0264(11) -0.0101(10) -0.0001(10) 0.0041(11)
C30 0.0453(13) 0.0347(12) 0.0431(13) -0.0118(11) -0.0042(10) -0.0047(10)
C31 0.0486(13) 0.0282(11) 0.0334(12) -0.0043(9) 0.0048(10) 0.0002(10)
C32 0.0398(12) 0.0367(12) 0.0399(13) -0.0086(10) 0.0087(10) 0.0110(10)
C33 0.0576(15) 0.0346(13) 0.0241(10) -0.0063(10) 0.0040(10) 0.0061(11)
C34 0.094(2) 0.0283(12) 0.0343(13) -0.0003(10) 0.0073(13) 0.0050(13)
C35 0.0262(9) 0.0225(9) 0.0249(9) 0.0004(8) 0.0034(7) 0.0061(7)
C36 0.0452(13) 0.0445(14) 0.0250(10) 0.0111(9) 0.0101(9) 0.0097(10)
C37 0.0450(13) 0.0386(12) 0.0227(10) 0.0071(9) 0.0003(9) 0.0113(10)
C38 0.0264(11) 0.0490(14) 0.0388(12) 0.0096(10) 0.0109(9) 0.0098(9)
C39 0.0299(12) 0.0563(16) 0.0519(15) 0.0083(13) 0.0101(10) 0.0020(11)
C40 0.0321(13) 0.079(2) 0.077(2) 0.0092(17) 0.0041(13) -0.0019(14)
C41 0.0285(13) 0.098(3) 0.092(2) 0.022(2) 0.0123(14) 0.0192(16)
C42 0.0429(16) 0.072(2) 0.084(2) 0.0104(18) 0.0203(15) 0.0243(15)
C43 0.0426(14) 0.0564(16) 0.0507(15) 0.0109(13) 0.0200(11) 0.0180(12)
C44 0.0333(13) 0.0533(16) 0.0669(18) -0.0043(14) 0.0121(12) -0.0067(11)
C45 0.0547(18) 0.088(2) 0.078(2) -0.0222(19) 0.0141(16) -0.0286(17)
C46 0.0611(19) 0.0576(19) 0.094(3) 0.0095(18) 0.0186(17) 0.0019(15)
C47 0.0573(17) 0.0557(17) 0.0623(18) -0.0069(14) 0.0189(14) 0.0189(14)
C48 0.082(2) 0.0510(19) 0.118(3) -0.009(2) 0.022(2) 0.0243(17)
C49 0.149(4) 0.107(3) 0.071(3) -0.023(2) 0.046(3) 0.012(3)
C50 0.0260(10) 0.0363(12) 0.0312(11) 0.0001(9) -0.0035(8) 0.0025(9)
C51 0.0400(13) 0.0380(13) 0.0357(12) -0.0038(10) -0.0045(9) -0.0033(10)
C52 0.0468(15) 0.0546(17) 0.0611(17) -0.0070(14) 0.0002(13) -0.0173(13)
C53 0.0345(14) 0.079(2) 0.0668(19) -0.0110(16) 0.0050(12) -0.0159(14)
C54 0.0303(12) 0.0660(18) 0.0611(17) -0.0113(14) 0.0044(11) 0.0059(12)
C55 0.0289(11) 0.0460(14) 0.0421(13) -0.0030(11) -0.0013(9) 0.0079(10)
C56 0.0500(15) 0.0323(13) 0.0549(16) -0.0060(11) -0.0070(12) 0.0009(11)
C57 0.089(2) 0.0368(15) 0.071(2) 0.0007(14) -0.0088(17) -0.0018(15)
C58 0.086(2) 0.0435(16) 0.0584(18) -0.0145(14) 0.0073(16) 0.0078(15)
C59 0.0353(13) 0.0424(14) 0.0663(17) -0.0007(13) 0.0046(11) 0.0151(11)
C60 0.065(2) 0.063(2) 0.085(2) 0.0192(18) 0.0086(17) 0.0295(16)
C61 0.0528(17) 0.0500(17) 0.091(2) -0.0160(16) 0.0135(16) 0.0154(14)
C62 0.075(2) 0.0360(14) 0.0486(16) 0.0143(12) 0.0083(14) -0.0016(13)
C63 0.098(2) 0.0445(15) 0.0278(12) 0.0130(11) 0.0125(13) 0.0108(15)
C64 0.083(2) 0.0476(16) 0.0363(14) 0.0086(12) -0.0241(13) 0.0047(15)
C65 0.0586(17) 0.0622(18) 0.0492(16) 0.0225(14) -0.0042(13) 0.0252(14)
C66 0.081(2) 0.0348(13) 0.0366(13) 0.0037(11) -0.0074(13) 0.0191(13)
C67 0.0530(14) 0.0366(13) 0.0227(10) 0.0059(9) 0.0076(9) 0.0033(10)
C68 0.091(2) 0.0338(13) 0.0343(13) 0.0014(11) 0.0128(13) 0.0086(13)
C69 0.0446(16) 0.081(2) 0.066(2) -0.0018(18) 0.0009(13) -0.0037(16)
C70 0.105(3) 0.094(3) 0.082(3) -0.017(2) 0.021(2) -0.034(2)
N1 0.0252(8) 0.0466(11) 0.0285(9) -0.0140(8) 0.0078(7) -0.0054(8)
N2 0.0247(8) 0.0290(9) 0.0223(8) 0.0000(7) 0.0029(6) -0.0039(6)
N3 0.0483(11) 0.0327(10) 0.0260(9) -0.0057(8) 0.0047(8) 0.0045(8)
N4 0.0297(9) 0.0349(10) 0.0275(9) 0.0042(7) 0.0072(7) 0.0075(7)
N5 0.0276(8) 0.0285(9) 0.0247(8) 0.0025(7) -0.0005(6) 0.0082(7)
N6 0.0466(11) 0.0329(10) 0.0247(9) 0.0021(8) 0.0056(8) 0.0029(8)
N7 0.070(2) 0.082(2) 0.127(3) 0.011(2) -0.0181(19) 0.0026(18)
F1 0.0596(9) 0.0641(10) 0.0338(7) 0.0013(7) 0.0163(6) 0.0105(8)
F2 0.0603(9) 0.0658(10) 0.0385(8) -0.0059(7) 0.0198(7) -0.0191(8)
F3 0.169(2) 0.0342(9) 0.0652(12) 0.0041(8) 0.0409(13) -0.0007(11)
F4 0.0568(9) 0.0815(12) 0.0318(7) 0.0061(7) -0.0018(6) 0.0064(8)
F5 0.0615(10) 0.0976(14) 0.0354(8) -0.0124(8) 0.0001(7) -0.0288(9)
F6 0.0675(10) 0.0390(8) 0.0383(7) 0.0041(6) 0.0134(7) 0.0013(7)
F7 0.1134(15) 0.0363(8) 0.0536(10) 0.0033(7) 0.0235(9) 0.0196(9)
F8 0.0590(9) 0.0689(10) 0.0395(8) 0.0027(7) 0.0171(7) 0.0126(8)
F9 0.0638(9) 0.0509(9) 0.0285(7) -0.0037(6) -0.0009(6) -0.0057(7)
F10 0.0623(10) 0.0778(11) 0.0338(8) 0.0040(7) -0.0024(7) 0.0214(8)
F11 0.0610(9) 0.0364(7) 0.0374(7) -0.0049(6) 0.0032(6) 0.0042(6)
F12 0.0630(9) 0.0539(9) 0.0367(7) 0.0023(7) 0.0159(7) 0.0006(7)
P1 0.0488(3) 0.0376(3) 0.0238(3) -0.0002(2) 0.0073(2) -0.0040(3)
P2 0.0534(4) 0.0371(3) 0.0248(3) 0.0001(2) 0.0068(2) 0.0086(3)
Ni1 0.02695(13) 0.02645(14) 0.02210(13) -0.00270(10) 0.00401(9) 0.00063(10)
Ni2 0.03533(15) 0.02792(14) 0.02169(13) 0.00303(11) 0.00147(10) 0.00413(11)

loop_
_atom_type_symbol
_atom_type_description
_atom_type_scat_dispersion_real
_atom_type_scat_dispersion_imag
_atom_type_scat_source
C C 0.0033 0.0016 'International Tables Vol C Tables 4.2.6.8 and 6.1.1.4'
H H 0.0000 0.0000 'International Tables Vol C Tables 4.2.6.8 and 6.1.1.4'
N N 0.0061 0.0033 'International Tables Vol C Tables 4.2.6.8 and 6.1.1.4'
F F 0.0171 0.0103 'International Tables Vol C Tables 4.2.6.8 and 6.1.1.4'
P P 0.1023 0.0942 'International Tables Vol C Tables 4.2.6.8 and 6.1.1.4'
Ni Ni 0.3393 1.1124 'International Tables Vol C Tables 4.2.6.8 and 6.1.1.4'

loop_
_geom_angle_atom_site_label_1
_geom_angle_atom_site_label_2
_geom_angle_atom_site_label_3
_geom_angle
N1 C1 N2 103.83(16)
N1 C1 Ni1 128.22(15)
N2 C1 Ni1 127.50(14)
C3 C2 N1 107.18(19)
C3 C2 H2 126.4
N1 C2 H2 126.4
C2 C3 N2 106.51(19)
C2 C3 H3 126.7
N2 C3 H3 126.7
C9 C4 C5 123.8(2)
C9 C4 N1 118.9(2)
C5 C4 N1 117.0(2)
C4 C5 C6 116.3(3)
C4 C5 C10 122.9(2)
C6 C5 C10 120.7(3)
C7 C6 C5 121.3(3)
C7 C6 H6 119.4
C5 C6 H6 119.4
C6 C7 C8 120.8(3)
C6 C7 H7 119.6
C8 C7 H7 119.6
C7 C8 C9 121.1(3)
C7 C8 H8 119.4
C9 C8 H8 119.4
C4 C9 C8 116.7(3)
C4 C9 C13 123.2(2)
C8 C9 C13 120.1(3)
C5 C10 C11 113.5(3)
C5 C10 C12 110.8(3)
C11 C10 C12 110.6(3)
C5 C10 H10 107.2
C11 C10 H10 107.2
C12 C10 H10 107.2
C10 C11 H11A 109.5
C10 C11 H11B 109.5
H11A C11 H11B 109.5
C10 C11 H11C 109.5
H11A C11 H11C 109.5
H11B C11 H11C 109.5
C10 C12 H12A 109.5
C10 C12 H12B 109.5
H12A C12 H12B 109.5
C10 C12 H12C 109.5
H12A C12 H12C 109.5
H12B C12 H12C 109.5
C15 C13 C9 112.7(2)
C15 C13 C14 110.5(3)
C9 C13 C14 110.5(3)
C15 C13 H13 107.6
C9 C13 H13 107.6
C14 C13 H13 107.6
C13 C14 H14A 109.5
C13 C14 H14B 109.5
H14A C14 H14B 109.5
C13 C14 H14C 109.5
H14A C14 H14C 109.5
H14B C14 H14C 109.5
C13 C15 H15A 109.5
C13 C15 H15B 109.5
H15A C15 H15B 109.5
C13 C15 H15C 109.5
H15A C15 H15C 109.5
H15B C15 H15C 109.5
C17 C16 C21 123.09(19)
C17 C16 N2 119.08(18)
C21 C16 N2 117.79(18)
C16 C17 C18 117.2(2)
C16 C17 C22 121.79(19)
C18 C17 C22 120.9(2)
C19 C18 C17 121.1(2)
C19 C18 H18 119.5
C17 C18 H18 119.5
C18 C19 C20 120.5(2)
C18 C19 H19 119.7
C20 C19 H19 119.7
C19 C20 C21 120.9(2)
C19 C20 H20 119.5
C21 C20 H20 119.5
C20 C21 C16 117.2(2)
C20 C21 C25 120.5(2)
C16 C21 C25 122.3(2)
C17 C22 C23 112.6(2)
C17 C22 C24 109.8(2)
C23 C22 C24 111.1(2)
C17 C22 H22 107.7
C23 C22 H22 107.7
C24 C22 H22 107.7
C22 C23 H23A 109.5
C22 C23 H23B 109.5
H23A C23 H23B 109.5
C22 C23 H23C 109.5
H23A C23 H23C 109.5
H23B C23 H23C 109.5
C22 C24 H24A 109.5
C22 C24 H24B 109.5
H24A C24 H24B 109.5
C22 C24 H24C 109.5
H24A C24 H24C 109.5
H24B C24 H24C 109.5
C21 C25 C27 110.5(2)
C21 C25 C26 113.0(2)
C27 C25 C26 109.6(2)
C21 C25 H25 107.9
C27 C25 H25 107.9
C26 C25 H25 107.9
C25 C26 H26A 109.5
C25 C26 H26B 109.5
H26A C26 H26B 109.5
C25 C26 H26C 109.5
H26A C26 H26C 109.5
H26B C26 H26C 109.5
C25 C27 H27A 109.5
C25 C27 H27B 109.5
H27A C27 H27B 109.5
C25 C27 H27C 109.5
H27A C27 H27C 109.5
H27B C27 H27C 109.5
C32 C28 C29 108.4(2)
C32 C28 Ni1 70.69(12)
C29 C28 Ni1 69.02(12)
C32 C28 H28 125.8
C29 C28 H28 125.8
Ni1 C28 H28 126.0
C30 C29 C28 108.8(2)
C30 C29 Ni1 71.19(13)
C28 C29 Ni1 71.77(12)
C30 C29 H29 125.6
C28 C29 H29 125.6
Ni1 C29 H29 123.1
C29 C30 C31 106.4(2)
C29 C30 Ni1 70.88(13)
C31 C30 Ni1 65.77(12)
C29 C30 H30 126.8
C31 C30 H30 126.8
Ni1 C30 H30 128.0
C30 C31 C32 108.7(2)
C30 C31 Ni1 74.23(13)
C32 C31 Ni1 74.71(13)
C30 C31 H31 125.7
C32 C31 H31 125.7
Ni1 C31 H31 117.3
C28 C32 C31 107.2(2)
C28 C32 Ni1 72.20(13)
C31 C32 Ni1 65.26(12)
C28 C32 H32 126.4
C31 C32 H32 126.4
Ni1 C32 H32 127.6
N3 C33 C34 178.8(3)
C33 C34 H34A 109.5
C33 C34 H34B 109.5
H34A C34 H34B 109.5
C33 C34 H34C 109.5
H34A C34 H34C 109.5
H34B C34 H34C 109.5
N4 C35 N5 103.79(16)
N4 C35 Ni2 127.52(15)
N5 C35 Ni2 127.98(14)
C37 C36 N4 106.81(18)
C37 C36 H36 126.6
N4 C36 H36 126.6
C36 C37 N5 106.87(18)
C36 C37 H37 126.6
N5 C37 H37 126.6
C39 C38 C43 124.0(2)
C39 C38 N4 119.0(2)
C43 C38 N4 116.9(2)
C38 C39 C40 116.6(3)
C38 C39 C44 122.8(2)
C40 C39 C44 120.5(3)
C41 C40 C39 121.0(3)
C41 C40 H40 119.5
C39 C40 H40 119.5
C42 C41 C40 120.6(3)
C42 C41 H41 119.7
C40 C41 H41 119.7
C41 C42 C43 121.4(3)
C41 C42 H42 119.3
C43 C42 H42 119.3
C42 C43 C38 116.3(3)
C42 C43 C47 121.2(3)
C38 C43 C47 122.5(2)
C39 C44 C46 110.4(2)
C39 C44 C45 112.7(3)
C46 C44 C45 111.2(3)
C39 C44 H44 107.4
C46 C44 H44 107.4
C45 C44 H44 107.4
C44 C45 H45A 109.5
C44 C45 H45B 109.5
H45A C45 H45B 109.5
C44 C45 H45C 109.5
H45A C45 H45C 109.5
H45B C45 H45C 109.5
C44 C46 H46A 109.5
C44 C46 H46B 109.5
H46A C46 H46B 109.5
C44 C46 H46C 109.5
H46A C46 H46C 109.5
H46B C46 H46C 109.5
C43 C47 C49 110.9(3)
C43 C47 C48 113.2(3)
C49 C47 C48 110.4(3)
C43 C47 H47 107.4
C49 C47 H47 107.4
C48 C47 H47 107.4
C47 C48 H48A 109.5
C47 C48 H48B 109.5
H48A C48 H48B 109.5
C47 C48 H48C 109.5
H48A C48 H48C 109.5
H48B C48 H48C 109.5
C47 C49 H49A 109.5
C47 C49 H49B 109.5
H49A C49 H49B 109.5
C47 C49 H49C 109.5
H49A C49 H49C 109.5
H49B C49 H49C 109.5
C55 C50 C51 122.9(2)
C55 C50 N5 118.9(2)
C51 C50 N5 118.08(19)
C52 C51 C50 117.2(2)
C52 C51 C56 121.2(2)
C50 C51 C56 121.5(2)
C53 C52 C51 120.9(3)
C53 C52 H52 119.6
C51 C52 H52 119.6
C52 C53 C54 121.0(2)
C52 C53 H53 119.5
C54 C53 H53 119.5
C53 C54 C55 120.7(2)
C53 C54 H54 119.7
C55 C54 H54 119.7
C50 C55 C54 117.3(2)
C50 C55 C59 122.0(2)
C54 C55 C59 120.7(2)
C51 C56 C57 113.9(2)
C51 C56 C58 110.6(2)
C57 C56 C58 110.3(2)
C51 C56 H56 107.2
C57 C56 H56 107.2
C58 C56 H56 107.2
C56 C57 H57A 109.5
C56 C57 H57B 109.5
H57A C57 H57B 109.5
C56 C57 H57C 109.5
H57A C57 H57C 109.5
H57B C57 H57C 109.5
C56 C58 H58A 109.5
C56 C58 H58B 109.5
H58A C58 H58B 109.5
C56 C58 H58C 109.5
H58A C58 H58C 109.5
H58B C58 H58C 109.5
C55 C59 C61 112.1(2)
C55 C59 C60 110.6(2)
C61 C59 C60 109.8(2)
C55 C59 H59 108.1
C61 C59 H59 108.1
C60 C59 H59 108.1
C59 C60 H60A 109.5
C59 C60 H60B 109.5
H60A C60 H60B 109.5
C59 C60 H60C 109.5
H60A C60 H60C 109.5
H60B C60 H60C 109.5
C59 C61 H61A 109.5
C59 C61 H61B 109.5
H61A C61 H61B 109.5
C59 C61 H61C 109.5
H61A C61 H61C 109.5
H61B C61 H61C 109.5
C63 C62 C66 106.4(3)
C63 C62 Ni2 70.97(15)
C66 C62 Ni2 66.74(14)
C63 C62 H62 126.8
C66 C62 H62 126.8
Ni2 C62 H62 127.0
C62 C63 C64 109.6(3)
C62 C63 Ni2 71.06(14)
C64 C63 Ni2 72.60(14)
C62 C63 H63 125.2
C64 C63 H63 125.2
Ni2 C63 H63 122.7
C65 C64 C63 108.1(3)
C65 C64 Ni2 70.79(14)
C63 C64 Ni2 68.58(14)
C65 C64 H64 126.0
C63 C64 H64 126.0
Ni2 C64 H64 126.2
C64 C65 C66 107.2(3)
C64 C65 Ni2 72.34(16)
C66 C65 Ni2 65.41(14)
C64 C65 H65 126.4
C66 C65 H65 126.4
Ni2 C65 H65 127.3
C62 C66 C65 108.4(2)
C62 C66 Ni2 73.54(15)
C65 C66 Ni2 74.49(15)
C62 C66 H66 125.8
C65 C66 H66 125.8
Ni2 C66 H66 118.1
N6 C67 C68 178.9(3)
C67 C68 H68A 109.5
C67 C68 H68B 109.5
H68A C68 H68B 109.5
C67 C68 H68C 109.5
H68A C68 H68C 109.5
H68B C68 H68C 109.5
N7 C69 C70 179.5(5)
C69 C70 H70A 109.5
C69 C70 H70B 109.5
H70A C70 H70B 109.5
C69 C70 H70C 109.5
H70A C70 H70C 109.5
H70B C70 H70C 109.5
C1 N1 C2 111.10(18)
C1 N1 C4 126.05(17)
C2 N1 C4 122.28(17)
C1 N2 C3 111.37(17)
C1 N2 C16 125.54(16)
C3 N2 C16 122.94(17)
C33 N3 Ni1 170.55(19)
C35 N4 C36 111.41(18)
C35 N4 C38 124.36(17)
C36 N4 C38 123.59(17)
C35 N5 C37 111.11(17)
C35 N5 C50 126.04(17)
C37 N5 C50 122.57(17)
C67 N6 Ni2 171.2(2)
F3 P1 F5 91.11(12)
F3 P1 F6 179.02(12)
F5 P1 F6 89.86(9)
F3 P1 F1 90.23(10)
F5 P1 F1 89.72(8)
F6 P1 F1 89.78(8)
F3 P1 F2 90.23(10)
F5 P1 F2 90.56(9)
F6 P1 F2 89.75(8)
F1 P1 F2 179.46(10)
F3 P1 F4 90.03(11)
F5 P1 F4 178.83(10)
F6 P1 F4 88.99(9)
F1 P1 F4 90.04(8)
F2 P1 F4 89.67(8)
F7 P2 F9 90.55(9)
F7 P2 F10 90.12(10)
F9 P2 F10 179.33(10)
F7 P2 F12 90.74(9)
F9 P2 F12 90.07(8)
F10 P2 F12 90.04(8)
F7 P2 F8 89.88(9)
F9 P2 F8 89.71(8)
F10 P2 F8 90.18(9)
F12 P2 F8 179.34(9)
F7 P2 F11 179.63(10)
F9 P2 F11 89.57(8)
F10 P2 F11 89.76(8)
F12 P2 F11 89.61(8)
F8 P2 F11 89.77(8)
N3 Ni1 C1 97.24(8)
N3 Ni1 C31 163.50(9)
C1 Ni1 C31 99.26(9)
N3 Ni1 C29 98.27(9)
C1 Ni1 C29 160.08(9)
C31 Ni1 C29 65.59(9)
N3 Ni1 C30 127.92(9)
C1 Ni1 C30 122.20(9)
C31 Ni1 C30 40.00(9)
C29 Ni1 C30 37.92(10)
N3 Ni1 C32 131.31(9)
C1 Ni1 C32 112.92(9)
C31 Ni1 C32 40.02(9)
C29 Ni1 C32 64.50(9)
C30 Ni1 C32 65.67(9)
N3 Ni1 C28 100.47(9)
C1 Ni1 C28 147.67(9)
C31 Ni1 C28 65.11(9)
C29 Ni1 C28 39.21(10)
C30 Ni1 C28 64.64(10)
C32 Ni1 C28 37.10(9)
N6 Ni2 C35 96.29(8)
N6 Ni2 C66 163.09(9)
C35 Ni2 C66 100.46(9)
N6 Ni2 C63 97.98(9)
C35 Ni2 C63 162.02(10)
C66 Ni2 C63 65.14(11)
N6 Ni2 C62 126.42(10)
C35 Ni2 C62 124.05(10)
C66 Ni2 C62 39.72(11)
C63 Ni2 C62 37.97(11)
N6 Ni2 C65 133.11(11)
C35 Ni2 C65 112.69(10)
C66 Ni2 C65 40.10(12)
C63 Ni2 C65 63.95(12)
C62 Ni2 C65 65.55(12)
N6 Ni2 C64 101.71(10)
C35 Ni2 C64 146.60(11)
C66 Ni2 C64 64.91(11)
C63 Ni2 C64 38.82(12)
C62 Ni2 C64 64.55(12)
C65 Ni2 C64 36.87(11)

loop_
_geom_bond_atom_site_label_1
_geom_bond_atom_site_label_2
_geom_bond_distance
C1 N1 1.357(2)
C1 N2 1.361(2)
C1 Ni1 1.8885(19)
C2 C3 1.336(3)
C2 N1 1.385(3)
C2 H2 0.9500
C3 N2 1.386(3)
C3 H3 0.9500
C4 C9 1.384(4)
C4 C5 1.402(4)
C4 N1 1.453(3)
C5 C6 1.402(4)
C5 C10 1.516(5)
C6 C7 1.365(5)
C6 H6 0.9500
C7 C8 1.370(5)
C7 H7 0.9500
C8 C9 1.404(3)
C8 H8 0.9500
C9 C13 1.526(4)
C10 C11 1.526(5)
C10 C12 1.531(5)
C10 H10 1.0000
C11 H11A 0.9800
C11 H11B 0.9800
C11 H11C 0.9800
C12 H12A 0.9800
C12 H12B 0.9800
C12 H12C 0.9800
C13 C15 1.516(5)
C13 C14 1.532(4)
C13 H13 1.0000
C14 H14A 0.9800
C14 H14B 0.9800
C14 H14C 0.9800
C15 H15A 0.9800
C15 H15B 0.9800
C15 H15C 0.9800
C16 C17 1.390(3)
C16 C21 1.400(3)
C16 N2 1.445(2)
C17 C18 1.394(3)
C17 C22 1.518(3)
C18 C19 1.376(4)
C18 H18 0.9500
C19 C20 1.378(4)
C19 H19 0.9500
C20 C21 1.392(3)
C20 H20 0.9500
C21 C25 1.520(3)
C22 C23 1.520(3)
C22 C24 1.529(4)
C22 H22 1.0000
C23 H23A 0.9800
C23 H23B 0.9800
C23 H23C 0.9800
C24 H24A 0.9800
C24 H24B 0.9800
C24 H24C 0.9800
C25 C27 1.532(4)
C25 C26 1.533(4)
C25 H25 1.0000
C26 H26A 0.9800
C26 H26B 0.9800
C26 H26C 0.9800
C27 H27A 0.9800
C27 H27B 0.9800
C27 H27C 0.9800
C28 C32 1.371(3)
C28 C29 1.440(4)
C28 Ni1 2.164(2)
C28 H28 0.9500
C29 C30 1.383(4)
C29 Ni1 2.127(2)
C29 H29 0.9500
C30 C31 1.423(3)
C30 Ni1 2.131(2)
C30 H30 0.9500
C31 C32 1.430(3)
C31 Ni1 2.019(2)
C31 H31 0.9500
C32 Ni1 2.145(2)
C32 H32 0.9500
C33 N3 1.142(3)
C33 C34 1.454(3)
C34 H34A 0.9800
C34 H34B 0.9800
C34 H34C 0.9800
C35 N4 1.358(2)
C35 N5 1.360(2)
C35 Ni2 1.8912(19)
C36 C37 1.337(3)
C36 N4 1.381(3)
C36 H36 0.9500
C37 N5 1.384(3)
C37 H37 0.9500
C38 C39 1.389(4)
C38 C43 1.403(3)
C38 N4 1.447(3)
C39 C40 1.398(4)
C39 C44 1.518(4)
C40 C41 1.379(5)
C40 H40 0.9500
C41 C42 1.375(5)
C41 H41 0.9500
C42 C43 1.392(4)
C42 H42 0.9500
C43 C47 1.519(4)
C44 C46 1.529(4)
C44 C45 1.531(4)
C44 H44 1.0000
C45 H45A 0.9800
C45 H45B 0.9800
C45 H45C 0.9800
C46 H46A 0.9800
C46 H46B 0.9800
C46 H46C 0.9800
C47 C49 1.526(5)
C47 C48 1.536(4)
C47 H47 1.0000
C48 H48A 0.9800
C48 H48B 0.9800
C48 H48C 0.9800
C49 H49A 0.9800
C49 H49B 0.9800
C49 H49C 0.9800
C50 C55 1.388(3)
C50 C51 1.405(3)
C50 N5 1.446(3)
C51 C52 1.389(4)
C51 C56 1.516(3)
C52 C53 1.371(4)
C52 H52 0.9500
C53 C54 1.375(4)
C53 H53 0.9500
C54 C55 1.396(3)
C54 H54 0.9500
C55 C59 1.522(4)
C56 C57 1.530(4)
C56 C58 1.534(4)
C56 H56 1.0000
C57 H57A 0.9800
C57 H57B 0.9800
C57 H57C 0.9800
C58 H58A 0.9800
C58 H58B 0.9800
C58 H58C 0.9800
C59 C61 1.525(4)
C59 C60 1.533(4)
C59 H59 1.0000
C60 H60A 0.9800
C60 H60B 0.9800
C60 H60C 0.9800
C61 H61A 0.9800
C61 H61B 0.9800
C61 H61C 0.9800
C62 C63 1.378(4)
C62 C66 1.412(4)
C62 Ni2 2.118(3)
C62 H62 0.9500
C63 C64 1.426(4)
C63 Ni2 2.117(2)
C63 H63 0.9500
C64 C65 1.366(4)
C64 Ni2 2.170(2)
C64 H64 0.9500
C65 C66 1.438(4)
C65 Ni2 2.150(3)
C65 H65 0.9500
C66 Ni2 2.029(2)
C66 H66 0.9500
C67 N6 1.140(3)
C67 C68 1.455(3)
C68 H68A 0.9800
C68 H68B 0.9800
C68 H68C 0.9800
C69 N7 1.130(4)
C69 C70 1.440(5)
C70 H70A 0.9800
C70 H70B 0.9800
C70 H70C 0.9800
N3 Ni1 1.863(2)
N6 Ni2 1.8637(19)
F1 P1 1.5972(14)
F2 P1 1.6011(14)
F3 P1 1.5829(17)
F4 P1 1.6020(16)
F5 P1 1.5919(16)
F6 P1 1.5968(15)
F7 P2 1.5897(16)
F8 P2 1.6016(15)
F9 P2 1.6000(15)
F10 P2 1.6001(16)
F11 P2 1.6044(15)
F12 P2 1.6006(15)

loop_
_geom_torsion_atom_site_label_1
_geom_torsion_atom_site_label_2
_geom_torsion_atom_site_label_3
_geom_torsion_atom_site_label_4
_geom_torsion
N1 C2 C3 N2 -0.9(3)
C9 C4 C5 C6 0.1(4)
N1 C4 C5 C6 174.7(2)
C9 C4 C5 C10 -177.2(3)
N1 C4 C5 C10 -2.6(3)
C4 C5 C6 C7 -0.7(4)
C10 C5 C6 C7 176.7(3)
C5 C6 C7 C8 1.0(5)
C6 C7 C8 C9 -0.7(5)
C5 C4 C9 C8 0.2(4)
N1 C4 C9 C8 -174.3(2)
C5 C4 C9 C13 177.8(2)
N1 C4 C9 C13 3.3(4)
C7 C8 C9 C4 0.1(4)
C7 C8 C9 C13 -177.6(3)
C4 C5 C10 C11 -136.6(3)
C6 C5 C10 C11 46.2(4)
C4 C5 C10 C12 98.2(3)
C6 C5 C10 C12 -78.9(4)
C4 C9 C13 C15 137.3(3)
C8 C9 C13 C15 -45.1(3)
C4 C9 C13 C14 -98.5(3)
C8 C9 C13 C14 79.1(4)
C21 C16 C17 C18 -0.7(3)
N2 C16 C17 C18 176.9(2)
C21 C16 C17 C22 -177.1(2)
N2 C16 C17 C22 0.5(3)
C16 C17 C18 C19 0.4(4)
C22 C17 C18 C19 176.9(2)
C17 C18 C19 C20 0.0(4)
C18 C19 C20 C21 -0.2(4)
C19 C20 C21 C16 0.0(4)
C19 C20 C21 C25 -178.7(2)
C17 C16 C21 C20 0.5(3)
N2 C16 C21 C20 -177.2(2)
C17 C16 C21 C25 179.2(2)
N2 C16 C21 C25 1.6(3)
C16 C17 C22 C23 -137.7(2)
C18 C17 C22 C23 46.0(3)
C16 C17 C22 C24 98.0(2)
C18 C17 C22 C24 -78.3(3)
C20 C21 C25 C27 79.4(3)
C16 C21 C25 C27 -99.3(3)
C20 C21 C25 C26 -43.8(3)
C16 C21 C25 C26 137.6(2)
C32 C28 C29 C30 -1.9(3)
Ni1 C28 C29 C30 -61.92(16)
C32 C28 C29 Ni1 59.98(16)
C28 C29 C30 C31 6.0(3)
Ni1 C29 C30 C31 -56.31(15)
C28 C29 C30 Ni1 62.29(16)
C29 C30 C31 C32 -7.8(3)
Ni1 C30 C31 C32 -67.37(15)
C29 C30 C31 Ni1 59.55(16)
C29 C28 C32 C31 -2.9(2)
Ni1 C28 C32 C31 56.00(15)
C29 C28 C32 Ni1 -58.94(15)
C30 C31 C32 C28 6.7(3)
Ni1 C31 C32 C28 -60.35(16)
C30 C31 C32 Ni1 67.05(16)
N4 C36 C37 N5 0.0(3)
C43 C38 C39 C40 -1.3(4)
N4 C38 C39 C40 179.4(2)
C43 C38 C39 C44 175.8(2)
N4 C38 C39 C44 -3.5(4)
C38 C39 C40 C41 0.5(4)
C44 C39 C40 C41 -176.7(3)
C39 C40 C41 C42 0.7(5)
C40 C41 C42 C43 -1.3(5)
C41 C42 C43 C38 0.5(4)
C41 C42 C43 C47 178.7(3)
C39 C38 C43 C42 0.8(4)
N4 C38 C43 C42 -179.9(2)
C39 C38 C43 C47 -177.4(2)
N4 C38 C43 C47 1.9(3)
C38 C39 C44 C46 -103.8(3)
C40 C39 C44 C46 73.2(3)
C38 C39 C44 C45 131.2(3)
C40 C39 C44 C45 -51.8(3)
C42 C43 C47 C49 -76.2(4)
C38 C43 C47 C49 101.9(3)
C42 C43 C47 C48 48.5(4)
C38 C43 C47 C48 -133.4(3)
C55 C50 C51 C52 0.1(3)
N5 C50 C51 C52 -174.9(2)
C55 C50 C51 C56 175.9(2)
N5 C50 C51 C56 0.8(3)
C50 C51 C52 C53 0.3(4)
C56 C51 C52 C53 -175.5(3)
C51 C52 C53 C54 -0.1(5)
C52 C53 C54 C55 -0.5(5)
C51 C50 C55 C54 -0.7(3)
N5 C50 C55 C54 174.3(2)
C51 C50 C55 C59 -178.4(2)
N5 C50 C55 C59 -3.4(3)
C53 C54 C55 C50 0.9(4)
C53 C54 C55 C59 178.6(3)
C52 C51 C56 C57 -34.3(3)
C50 C51 C56 C57 150.1(2)
C52 C51 C56 C58 90.6(3)
C50 C51 C56 C58 -85.0(3)
C50 C55 C59 C61 -135.1(2)
C54 C55 C59 C61 47.3(3)
C50 C55 C59 C60 102.0(3)
C54 C55 C59 C60 -75.6(3)
C66 C62 C63 C64 -5.2(3)
Ni2 C62 C63 C64 -62.78(18)
C66 C62 C63 Ni2 57.54(17)
C62 C63 C64 C65 1.8(3)
Ni2 C63 C64 C65 -60.01(18)
C62 C63 C64 Ni2 61.82(18)
C63 C64 C65 C66 2.4(3)
Ni2 C64 C65 C66 -56.27(17)
C63 C64 C65 Ni2 58.63(18)
C63 C62 C66 C65 6.7(3)
Ni2 C62 C66 C65 66.90(18)
C63 C62 C66 Ni2 -60.24(18)
C64 C65 C66 C62 -5.6(3)
Ni2 C65 C66 C62 -66.27(17)
C64 C65 C66 Ni2 60.64(19)
N2 C1 N1 C2 0.3(2)
Ni1 C1 N1 C2 -172.35(17)
N2 C1 N1 C4 -171.1(2)
Ni1 C1 N1 C4 16.3(3)
C3 C2 N1 C1 0.4(3)
C3 C2 N1 C4 172.1(2)
C9 C4 N1 C1 -102.3(3)
C5 C4 N1 C1 82.9(3)
C9 C4 N1 C2 87.3(3)
C5 C4 N1 C2 -87.6(3)
N1 C1 N2 C3 -0.9(2)
Ni1 C1 N2 C3 171.85(16)
N1 C1 N2 C16 174.83(18)
Ni1 C1 N2 C16 -12.4(3)
C2 C3 N2 C1 1.2(3)
C2 C3 N2 C16 -174.7(2)
C17 C16 N2 C1 88.5(2)
C21 C16 N2 C1 -93.8(2)
C17 C16 N2 C3 -96.2(2)
C21 C16 N2 C3 81.5(3)
N5 C35 N4 C36 1.0(2)
Ni2 C35 N4 C36 -169.82(16)
N5 C35 N4 C38 -170.00(19)
Ni2 C35 N4 C38 19.2(3)
C37 C36 N4 C35 -0.6(3)
C37 C36 N4 C38 170.5(2)
C39 C38 N4 C35 -88.0(3)
C43 C38 N4 C35 92.7(3)
C39 C38 N4 C36 102.0(3)
C43 C38 N4 C36 -77.3(3)
N4 C35 N5 C37 -1.1(2)
Ni2 C35 N5 C37 169.74(15)
N4 C35 N5 C50 172.93(18)
Ni2 C35 N5 C50 -16.3(3)
C36 C37 N5 C35 0.7(2)
C36 C37 N5 C50 -173.53(19)
C55 C50 N5 C35 107.2(2)
C51 C50 N5 C35 -77.6(3)
C55 C50 N5 C37 -79.5(3)
C51 C50 N5 C37 95.8(2)
N1 C1 Ni1 N3 75.45(19)
N2 C1 Ni1 N3 -95.58(18)
N1 C1 Ni1 C31 -104.31(19)
N2 C1 Ni1 C31 84.67(19)
N1 C1 Ni1 C29 -65.5(4)
N2 C1 Ni1 C29 123.5(3)
N1 C1 Ni1 C30 -68.9(2)
N2 C1 Ni1 C30 120.12(18)
N1 C1 Ni1 C32 -143.64(18)
N2 C1 Ni1 C32 45.3(2)
N1 C1 Ni1 C28 -161.63(18)
N2 C1 Ni1 C28 27.3(3)
C30 C31 Ni1 N3 -48.9(4)
C32 C31 Ni1 N3 66.1(4)
C30 C31 Ni1 C1 130.22(14)
C32 C31 Ni1 C1 -114.80(14)
C30 C31 Ni1 C29 -36.21(15)
C32 C31 Ni1 C29 78.77(15)
C32 C31 Ni1 C30 115.0(2)
C30 C31 Ni1 C32 -115.0(2)
C30 C31 Ni1 C28 -79.53(15)
C32 C31 Ni1 C28 35.45(14)
C30 C29 Ni1 N3 -145.46(15)
C28 C29 Ni1 N3 96.45(15)
C30 C29 Ni1 C1 -4.7(4)
C28 C29 Ni1 C1 -122.7(3)
C30 C29 Ni1 C31 38.16(15)
C28 C29 Ni1 C31 -79.93(15)
C28 C29 Ni1 C30 -118.1(2)
C30 C29 Ni1 C32 82.49(16)
C28 C29 Ni1 C32 -35.59(14)
C30 C29 Ni1 C28 118.1(2)
C29 C30 Ni1 N3 45.33(19)
C31 C30 Ni1 N3 164.25(13)
C29 C30 Ni1 C1 178.13(14)
C31 C30 Ni1 C1 -62.95(17)
C29 C30 Ni1 C31 -118.9(2)
C31 C30 Ni1 C29 118.9(2)
C29 C30 Ni1 C32 -79.15(16)
C31 C30 Ni1 C32 39.77(14)
C29 C30 Ni1 C28 -38.11(15)
C31 C30 Ni1 C28 80.81(15)
C28 C32 Ni1 N3 -40.48(19)
C31 C32 Ni1 N3 -159.78(13)
C28 C32 Ni1 C1 -164.11(14)
C31 C32 Ni1 C1 76.60(15)
C28 C32 Ni1 C31 119.3(2)
C28 C32 Ni1 C29 37.58(15)
C31 C32 Ni1 C29 -81.72(15)
C28 C32 Ni1 C30 79.55(16)
C31 C32 Ni1 C30 -39.75(14)
C31 C32 Ni1 C28 -119.3(2)
C32 C28 Ni1 N3 150.27(15)
C29 C28 Ni1 N3 -90.28(15)
C32 C28 Ni1 C1 28.1(2)
C29 C28 Ni1 C1 147.59(16)
C32 C28 Ni1 C31 -38.19(15)
C29 C28 Ni1 C31 81.26(15)
C32 C28 Ni1 C29 -119.5(2)
C32 C28 Ni1 C30 -82.58(16)
C29 C28 Ni1 C30 36.87(14)
C29 C28 Ni1 C32 119.5(2)
N4 C35 Ni2 N6 95.38(18)
N5 C35 Ni2 N6 -73.32(19)
N4 C35 Ni2 C66 -86.9(2)
N5 C35 Ni2 C66 104.36(19)
N4 C35 Ni2 C63 -122.2(3)
N5 C35 Ni2 C63 69.1(4)
N4 C35 Ni2 C62 -121.92(19)
N5 C35 Ni2 C62 69.4(2)
N4 C35 Ni2 C65 -46.9(2)
N5 C35 Ni2 C65 144.38(18)
N4 C35 Ni2 C64 -27.2(3)
N5 C35 Ni2 C64 164.13(18)
C62 C66 Ni2 N6 40.1(4)
C65 C66 Ni2 N6 -75.0(4)
C62 C66 Ni2 C35 -131.98(17)
C65 C66 Ni2 C35 112.94(16)
C62 C66 Ni2 C63 36.69(17)
C65 C66 Ni2 C63 -78.39(18)
C65 C66 Ni2 C62 -115.1(2)
C62 C66 Ni2 C65 115.1(2)
C62 C66 Ni2 C64 79.70(19)
C65 C66 Ni2 C64 -35.38(17)
C62 C63 Ni2 N6 142.64(18)
C64 C63 Ni2 N6 -98.78(17)
C62 C63 Ni2 C35 0.4(5)
C64 C63 Ni2 C35 119.0(3)
C62 C63 Ni2 C66 -38.35(18)
C64 C63 Ni2 C66 80.23(19)
C64 C63 Ni2 C62 118.6(3)
C62 C63 Ni2 C65 -83.0(2)
C64 C63 Ni2 C65 35.61(17)
C62 C63 Ni2 C64 -118.6(3)
C63 C62 Ni2 N6 -48.3(2)
C66 C62 Ni2 N6 -166.55(15)
C63 C62 Ni2 C35 -179.84(17)
C66 C62 Ni2 C35 61.9(2)
C63 C62 Ni2 C66 118.2(3)
C66 C62 Ni2 C63 -118.2(3)
C63 C62 Ni2 C65 78.4(2)
C66 C62 Ni2 C65 -39.86(17)
C63 C62 Ni2 C64 37.56(18)
C66 C62 Ni2 C64 -80.67(19)
C64 C65 Ni2 N6 38.3(2)
C66 C65 Ni2 N6 157.37(15)
C64 C65 Ni2 C35 161.94(18)
C66 C65 Ni2 C35 -78.99(18)
C64 C65 Ni2 C66 -119.1(3)
C64 C65 Ni2 C63 -37.47(19)
C66 C65 Ni2 C63 81.61(18)
C64 C65 Ni2 C62 -79.6(2)
C66 C65 Ni2 C62 39.48(16)
C66 C65 Ni2 C64 119.1(3)
C65 C64 Ni2 N6 -152.48(19)
C63 C64 Ni2 N6 88.20(17)
C65 C64 Ni2 C35 -31.3(3)
C63 C64 Ni2 C35 -150.63(18)
C65 C64 Ni2 C66 38.44(19)
C63 C64 Ni2 C66 -80.88(19)
C65 C64 Ni2 C63 119.3(3)
C65 C64 Ni2 C62 82.6(2)
C63 C64 Ni2 C62 -36.75(17)
C63 C64 Ni2 C65 -119.3(3)

loop_
_platon_squeeze_void_nr
_platon_squeeze_void_average_x
_platon_squeeze_void_average_y
_platon_squeeze_void_average_z
_platon_squeeze_void_volume
_platon_squeeze_void_count_electrons
1 0.000 0.000 0.000 220.3 30.0
2 0.633 0.869 0.167 6.8 0.0
3 0.409 0.368 0.234 13.5 0.0
4 0.589 0.868 0.269 12.6 0.0
5 1.000 0.500 0.500 220.3 30.1
6 0.365 0.369 0.338 5.9 0.0
7 0.633 0.631 0.667 6.8 0.1
8 0.409 0.131 0.734 13.5 0.0
9 0.589 0.631 0.769 12.6 0.0
10 0.365 0.131 0.838 5.9 0.1
